data_1515270
loop_
_publ_author_name
'Zhuo, Chun-Xiang'
'Liu, Wen-Bo'
'Wu, Qing-Feng'
'You, Shu-Li'

_publ_section_title
;
 Asymmetric dearomatization of pyrroles via Ir-catalyzed allylic
 substitution reaction: enantioselective synthesis of spiro-2H-pyrroles
;
_journal_issue 1
_journal_name_full 'Chemical Science'
_journal_page_first 205
_journal_paper_doi 10.1039/c1sc00517k
_journal_volume 3
_journal_year 2012
_chemical_absolute_configuration ad
_chemical_formula_sum 'C24 H25 Br N2 O'
_chemical_formula_weight 437.37
_chemical_name_systematic
;
?
;
_space_group_IT_number 19
_symmetry_cell_setting orthorhombic
_symmetry_space_group_name_Hall 'P 2ac 2ab'
_symmetry_space_group_name_H-M 'P 21 21 21'
_atom_sites_solution_hydrogens geom
_atom_sites_solution_primary direct
_atom_sites_solution_secondary difmap
_audit_creation_method SHELXL-97
_cell_angle_alpha 90.00
_cell_angle_beta 90.00
_cell_angle_gamma 90.00
_cell_formula_units_Z 4
_cell_length_a 7.4734(19)
_cell_length_b 46.036(12)
_cell_length_c 6.1199(16)
_cell_measurement_reflns_used 4290
_cell_measurement_temperature 133(2)
_cell_measurement_theta_max 26.60
_cell_measurement_theta_min 2.65
_cell_volume 2105.5(9)
_computing_cell_refinement 'Bruker SAINT'
_computing_data_collection 'Bruker APEX2'
_computing_data_reduction 'Bruker SAINT'
_computing_molecular_graphics 'Bruker SHELXTL'
_computing_publication_material 'Bruker SHELXTL'
_computing_structure_refinement 'SHELXL-97 (Sheldrick, 1997)'
_computing_structure_solution 'SHELXS-97 (Sheldrick, 1990)'
_diffrn_ambient_temperature 133(2)
_diffrn_measured_fraction_theta_full 0.997
_diffrn_measured_fraction_theta_max 0.997
_diffrn_measurement_device_type 'Bruker APEX-II CCD'
_diffrn_measurement_method '\f and \w scans'
_diffrn_radiation_monochromator graphite
_diffrn_radiation_source 'fine-focus sealed tube'
_diffrn_radiation_type MoK\a
_diffrn_radiation_wavelength 0.71073
_diffrn_reflns_av_R_equivalents 0.0737
_diffrn_reflns_av_sigmaI/netI 0.0769
_diffrn_reflns_limit_h_max 9
_diffrn_reflns_limit_h_min -9
_diffrn_reflns_limit_k_max 45
_diffrn_reflns_limit_k_min -56
_diffrn_reflns_limit_l_max 7
_diffrn_reflns_limit_l_min -7
_diffrn_reflns_number 13525
_diffrn_reflns_theta_full 25.99
_diffrn_reflns_theta_max 25.99
_diffrn_reflns_theta_min 0.88
_diffrn_standards_number 0
_exptl_absorpt_coefficient_mu 1.969
_exptl_absorpt_correction_T_max 0.9617
_exptl_absorpt_correction_T_min 0.5064
_exptl_absorpt_correction_type multi-scan
_exptl_absorpt_process_details sadabs
_exptl_crystal_colour colourless
_exptl_crystal_density_diffrn 1.380
_exptl_crystal_density_method 'not measured'
_exptl_crystal_description cylinderical
_exptl_crystal_F_000 904
_exptl_crystal_size_max 0.40
_exptl_crystal_size_mid 0.05
_exptl_crystal_size_min 0.02
_refine_diff_density_max 1.305
_refine_diff_density_min -1.565
_refine_diff_density_rms 0.150
_refine_ls_abs_structure_details 'Flack H D (1983), Acta Cryst. A39, 876-881'
_refine_ls_abs_structure_Flack 0.12(2)
_refine_ls_extinction_method none
_refine_ls_goodness_of_fit_ref 1.004
_refine_ls_hydrogen_treatment constr
_refine_ls_matrix_type full
_refine_ls_number_parameters 255
_refine_ls_number_reflns 4128
_refine_ls_number_restraints 18
_refine_ls_restrained_S_all 1.002
_refine_ls_R_factor_all 0.0819
_refine_ls_R_factor_gt 0.0750
_refine_ls_shift/su_max 0.001
_refine_ls_shift/su_mean 0.000
_refine_ls_structure_factor_coef Fsqd
_refine_ls_weighting_details 'calc w=1/[\s^2^(Fo^2^)+(0.0855P)^2^+18.7302P] where P=(Fo^2^+2Fc^2^)/3'
_refine_ls_weighting_scheme calc
_refine_ls_wR_factor_gt 0.1864
_refine_ls_wR_factor_ref 0.1938
_reflns_number_gt 3724
_reflns_number_total 4128
_reflns_threshold_expression >2sigma(I)
_cod_data_source_file c1sc00517k.txt
_cod_data_source_block p212121
_cod_depositor_comments
;
The following automatic conversions were performed:

'_symmetry_cell_setting' value 'Orthorhombic' changed to
'orthorhombic' according to
/usr/data/users/saulius/automatic-downloads/retrospective/RSC/lib/dictionaries/cif_core.dic
dictionary named 'cif_core.dic' version 2.4.2 from 2011-04-26.

Automatic conversion script
Id: cif_fix_values 2281 2013-09-26 08:29:07Z andrius 
;
_cod_original_sg_symbol_H-M P2(1)2(1)2(1)
_cod_database_code 1515270

loop_
_symmetry_equiv_pos_as_xyz
'x, y, z'
'x+1/2, -y+1/2, -z'
'-x, y+1/2, -z+1/2'
'-x+1/2, -y, z+1/2'

loop_
_atom_site_label
_atom_site_type_symbol
_atom_site_fract_x
_atom_site_fract_y
_atom_site_fract_z
_atom_site_U_iso_or_equiv
_atom_site_adp_type
_atom_site_occupancy
_atom_site_symmetry_multiplicity
_atom_site_calc_flag
_atom_site_refinement_flags
Br1 Br -0.14868(10) 0.982552(16) 0.23751(14) 0.0224(2) Uani 1 1 d .
N1 N 0.4708(8) 0.91328(14) 0.9068(11) 0.0167(14) Uani 1 1 d .
N2 N 0.5588(9) 0.82682(13) 1.1244(12) 0.0192(14) Uani 1 1 d .
O1 O 0.7001(7) 0.69481(11) 1.4187(10) 0.0203(12) Uani 1 1 d .
C1 C 0.0472(10) 0.97060(16) 0.4147(13) 0.0146(15) Uani 1 1 d .
C2 C 0.0144(12) 0.95870(18) 0.6245(14) 0.0228(18) Uani 1 1 d U
H2 H -0.1038 0.9573 0.6808 0.027 Uiso 1 1 calc R
C3 C 0.1593(11) 0.94924(15) 0.7442(16) 0.0257(15) Uani 1 1 d .
H3 H 0.1393 0.9413 0.8853 0.031 Uiso 1 1 calc R
C4 C 0.3306(11) 0.95089(16) 0.6677(12) 0.0175(15) Uani 1 1 d U
C5 C 0.3609(11) 0.96246(16) 0.4578(13) 0.0181(15) Uani 1 1 d .
H5 H 0.4793 0.9634 0.4019 0.022 Uiso 1 1 calc R
C6 C 0.2170(10) 0.97266(16) 0.3300(13) 0.0162(16) Uani 1 1 d .
H6 H 0.2370 0.9807 0.1892 0.019 Uiso 1 1 calc R
C7 C 0.4900(12) 0.94117(17) 0.8018(15) 0.025(2) Uani 1 1 d .
H7A H 0.5962 0.9405 0.7052 0.030 Uiso 1 1 calc R
H7B H 0.5134 0.9560 0.9156 0.030 Uiso 1 1 calc R
C8 C 0.4485(10) 0.89018(15) 0.7444(16) 0.0211(15) Uani 1 1 d .
H8A H 0.5529 0.8900 0.6449 0.025 Uiso 1 1 calc R
H8B H 0.3401 0.8940 0.6561 0.025 Uiso 1 1 calc R
C9 C 0.4312(11) 0.86037(17) 0.8575(15) 0.0215(17) Uani 1 1 d .
H9A H 0.3230 0.8603 0.9509 0.026 Uiso 1 1 calc R
H9B H 0.4162 0.8451 0.7451 0.026 Uiso 1 1 calc R
C10 C 0.5944(10) 0.85338(16) 0.9969(13) 0.0146(16) Uani 1 1 d .
C11 C 0.6245(11) 0.87912(16) 1.1564(12) 0.0179(16) Uani 1 1 d .
H11 H 0.5181 0.8796 1.2555 0.021 Uiso 1 1 calc R
C12 C 0.6293(11) 0.90808(17) 1.0417(13) 0.0190(16) Uani 1 1 d .
H12A H 0.6391 0.9237 1.1522 0.023 Uiso 1 1 calc R
H12B H 0.7372 0.9090 0.9480 0.023 Uiso 1 1 calc R
C13 C 0.7844(12) 0.87425(18) 1.2997(13) 0.0245(19) Uani 1 1 d .
H13 H 0.7875 0.8563 1.3764 0.029 Uiso 1 1 calc R
C14 C 0.9227(13) 0.8920(2) 1.3325(17) 0.036(2) Uani 1 1 d .
H14A H 0.9273 0.9102 1.2604 0.043 Uiso 1 1 calc R
H14B H 1.0167 0.8863 1.4281 0.043 Uiso 1 1 calc R
C15 C 0.7603(10) 0.84700(17) 0.8678(14) 0.0179(16) Uani 1 1 d .
H15 H 0.8216 0.8602 0.7745 0.021 Uiso 1 1 calc R
C16 C 0.8066(11) 0.81929(18) 0.9079(13) 0.0218(18) Uani 1 1 d .
H16 H 0.9037 0.8090 0.8441 0.026 Uiso 1 1 calc R
C17 C 0.6794(10) 0.80795(16) 1.0685(12) 0.0153(15) Uani 1 1 d U
C18 C 0.6830(10) 0.77868(16) 1.1650(12) 0.0150(15) Uani 1 1 d .
C19 C 0.7749(10) 0.75587(16) 1.0599(13) 0.0142(15) Uani 1 1 d .
H19 H 0.8364 0.7596 0.9270 0.017 Uiso 1 1 calc R
C20 C 0.7771(10) 0.72830(17) 1.1466(14) 0.0165(16) Uani 1 1 d .
H20 H 0.8379 0.7131 1.0725 0.020 Uiso 1 1 calc R
C21 C 0.6895(9) 0.72276(16) 1.3444(13) 0.0134(15) Uani 1 1 d .
C22 C 0.5999(9) 0.74525(17) 1.4507(13) 0.0155(16) Uani 1 1 d .
H22 H 0.5406 0.7416 1.5853 0.019 Uiso 1 1 calc R
C23 C 0.5970(10) 0.77254(16) 1.3622(13) 0.0154(16) Uani 1 1 d .
H23 H 0.5352 0.7876 1.4365 0.018 Uiso 1 1 calc R
C24 C 0.6185(11) 0.68831(18) 1.6219(15) 0.0241(19) Uani 1 1 d .
H24A H 0.6639 0.7016 1.7339 0.036 Uiso 1 1 calc R
H24B H 0.6466 0.6683 1.6633 0.036 Uiso 1 1 calc R
H24C H 0.4885 0.6906 1.6089 0.036 Uiso 1 1 calc R

loop_
_atom_site_aniso_label
_atom_site_aniso_U_11
_atom_site_aniso_U_22
_atom_site_aniso_U_33
_atom_site_aniso_U_23
_atom_site_aniso_U_13
_atom_site_aniso_U_12
Br1 0.0163(3) 0.0242(4) 0.0266(4) 0.0011(4) -0.0049(4) 0.0012(3)
N1 0.008(3) 0.019(3) 0.023(3) 0.002(3) -0.004(3) -0.001(2)
N2 0.019(3) 0.011(3) 0.028(4) 0.005(3) -0.002(3) 0.002(3)
O1 0.016(3) 0.014(3) 0.030(3) 0.000(2) -0.001(2) -0.001(2)
C1 0.014(4) 0.011(3) 0.019(4) 0.003(3) -0.001(3) 0.003(3)
C2 0.0221(19) 0.0231(19) 0.0231(19) -0.0001(10) 0.0005(10) -0.0006(10)
C3 0.033(4) 0.022(3) 0.022(4) -0.002(4) 0.008(5) -0.002(3)
C4 0.0170(18) 0.0172(17) 0.0184(17) 0.0005(10) -0.0009(10) 0.0004(10)
C5 0.009(3) 0.018(4) 0.027(4) 0.001(3) -0.001(4) -0.002(3)
C6 0.017(4) 0.016(4) 0.016(4) -0.002(3) -0.004(3) 0.007(3)
C7 0.030(5) 0.013(4) 0.032(5) 0.007(3) -0.008(4) -0.003(3)
C8 0.018(3) 0.025(4) 0.020(4) -0.008(4) -0.009(4) 0.003(3)
C9 0.014(4) 0.021(4) 0.030(4) -0.004(3) -0.013(3) -0.003(3)
C10 0.008(4) 0.011(3) 0.025(4) -0.002(3) 0.001(3) -0.001(3)
C11 0.019(4) 0.017(4) 0.018(3) -0.002(3) -0.010(3) 0.001(3)
C12 0.013(4) 0.017(4) 0.028(4) -0.002(3) -0.010(3) 0.003(3)
C13 0.031(4) 0.024(4) 0.019(4) -0.001(3) -0.010(3) 0.008(3)
C14 0.035(5) 0.024(5) 0.049(6) -0.001(4) -0.020(5) -0.001(4)
C15 0.005(3) 0.025(4) 0.024(4) -0.004(3) -0.001(3) -0.004(3)
C16 0.023(4) 0.025(4) 0.018(4) -0.007(3) 0.008(3) 0.005(3)
C17 0.0146(18) 0.0156(17) 0.0157(17) -0.0002(10) -0.0005(10) -0.0002(10)
C18 0.010(4) 0.014(4) 0.020(4) -0.003(3) -0.003(3) -0.002(3)
C19 0.007(3) 0.014(4) 0.021(4) 0.000(3) 0.002(3) -0.001(3)
C20 0.005(3) 0.018(4) 0.027(4) -0.005(3) -0.002(3) 0.000(3)
C21 0.005(4) 0.014(4) 0.021(4) 0.000(3) -0.001(3) 0.000(3)
C22 0.005(3) 0.018(4) 0.023(4) 0.002(3) 0.001(3) 0.004(3)
C23 0.010(4) 0.013(4) 0.023(4) -0.001(3) 0.007(3) 0.000(3)
C24 0.018(4) 0.020(4) 0.034(5) 0.012(4) 0.007(4) 0.004(3)

loop_
_atom_type_symbol
_atom_type_description
_atom_type_scat_dispersion_real
_atom_type_scat_dispersion_imag
_atom_type_scat_source
C C 0.0033 0.0016 'International Tables Vol C Tables 4.2.6.8 and 6.1.1.4'
H H 0.0000 0.0000 'International Tables Vol C Tables 4.2.6.8 and 6.1.1.4'
N N 0.0061 0.0033 'International Tables Vol C Tables 4.2.6.8 and 6.1.1.4'
O O 0.0106 0.0060 'International Tables Vol C Tables 4.2.6.8 and 6.1.1.4'
Br Br -0.2901 2.4595 'International Tables Vol C Tables 4.2.6.8 and 6.1.1.4'

loop_
_geom_angle_atom_site_label_1
_geom_angle_atom_site_label_2
_geom_angle_atom_site_label_3
_geom_angle
C7 N1 C12 108.4(6)
C7 N1 C8 110.8(7)
C12 N1 C8 110.8(6)
C17 N2 C10 106.9(7)
C21 O1 C24 117.7(6)
C6 C1 C2 121.9(7)
C6 C1 Br1 118.4(5)
C2 C1 Br1 119.7(6)
C3 C2 C1 117.9(8)
C3 C2 H2 121.1
C1 C2 H2 121.1
C4 C3 C2 122.5(9)
C4 C3 H3 118.8
C2 C3 H3 118.8
C3 C4 C5 119.0(8)
C3 C4 C7 122.3(8)
C5 C4 C7 118.7(8)
C4 C5 C6 120.6(8)
C4 C5 H5 119.7
C6 C5 H5 119.7
C1 C6 C5 118.2(7)
C1 C6 H6 120.9
C5 C6 H6 120.9
N1 C7 C4 115.2(7)
N1 C7 H7A 108.5
C4 C7 H7A 108.5
N1 C7 H7B 108.5
C4 C7 H7B 108.5
H7A C7 H7B 107.5
N1 C8 C9 110.6(8)
N1 C8 H8A 109.5
C9 C8 H8A 109.5
N1 C8 H8B 109.5
C9 C8 H8B 109.5
H8A C8 H8B 108.1
C10 C9 C8 111.8(6)
C10 C9 H9A 109.3
C8 C9 H9A 109.3
C10 C9 H9B 109.3
C8 C9 H9B 109.3
H9A C9 H9B 107.9
N2 C10 C15 105.4(6)
N2 C10 C9 109.1(6)
C15 C10 C9 114.1(7)
N2 C10 C11 109.1(6)
C15 C10 C11 111.2(6)
C9 C10 C11 107.9(6)
C13 C11 C12 112.7(7)
C13 C11 C10 111.7(6)
C12 C11 C10 112.7(6)
C13 C11 H11 106.4
C12 C11 H11 106.4
C10 C11 H11 106.4
N1 C12 C11 112.8(7)
N1 C12 H12A 109.0
C11 C12 H12A 109.0
N1 C12 H12B 109.0
C11 C12 H12B 109.0
H12A C12 H12B 107.8
C14 C13 C11 128.0(8)
C14 C13 H13 116.0
C11 C13 H13 116.0
C13 C14 H14A 120.0
C13 C14 H14B 120.0
H14A C14 H14B 120.0
C16 C15 C10 107.6(7)
C16 C15 H15 126.2
C10 C15 H15 126.2
C15 C16 C17 107.1(7)
C15 C16 H16 126.5
C17 C16 H16 126.5
N2 C17 C16 112.9(7)
N2 C17 C18 121.3(7)
C16 C17 C18 125.7(7)
C23 C18 C19 117.9(7)
C23 C18 C17 121.6(7)
C19 C18 C17 120.5(7)
C20 C19 C18 121.1(7)
C20 C19 H19 119.4
C18 C19 H19 119.4
C19 C20 C21 119.7(7)
C19 C20 H20 120.1
C21 C20 H20 120.1
O1 C21 C22 124.9(7)
O1 C21 C20 115.6(7)
C22 C21 C20 119.5(7)
C23 C22 C21 120.3(7)
C23 C22 H22 119.9
C21 C22 H22 119.9
C22 C23 C18 121.4(7)
C22 C23 H23 119.3
C18 C23 H23 119.3
O1 C24 H24A 109.5
O1 C24 H24B 109.5
H24A C24 H24B 109.5
O1 C24 H24C 109.5
H24A C24 H24C 109.5
H24B C24 H24C 109.5

loop_
_geom_bond_atom_site_label_1
_geom_bond_atom_site_label_2
_geom_bond_distance
Br1 C1 1.903(8)
N1 C7 1.443(10)
N1 C12 1.463(10)
N1 C8 1.465(10)
N2 C17 1.298(10)
N2 C10 1.475(10)
O1 C21 1.367(9)
O1 C24 1.417(10)
C1 C6 1.374(11)
C1 C2 1.417(11)
C2 C3 1.378(12)
C2 H2 0.9500
C3 C4 1.366(12)
C3 H3 0.9500
C4 C5 1.409(11)
C4 C7 1.514(11)
C5 C6 1.410(11)
C5 H5 0.9500
C6 H6 0.9500
C7 H7A 0.9900
C7 H7B 0.9900
C8 C9 1.542(11)
C8 H8A 0.9900
C8 H8B 0.9900
C9 C10 1.523(11)
C9 H9A 0.9900
C9 H9B 0.9900
C10 C15 1.500(11)
C10 C11 1.552(10)
C11 C13 1.499(11)
C11 C12 1.507(11)
C11 H11 1.0000
C12 H12A 0.9900
C12 H12B 0.9900
C13 C14 1.332(13)
C13 H13 0.9500
C14 H14A 0.9500
C14 H14B 0.9500
C15 C16 1.345(12)
C15 H15 0.9500
C16 C17 1.464(11)
C16 H16 0.9500
C17 C18 1.471(10)
C18 C23 1.396(11)
C18 C19 1.411(11)
C19 C20 1.376(11)
C19 H19 0.9500
C20 C21 1.400(11)
C20 H20 0.9500
C21 C22 1.394(10)
C22 C23 1.369(11)
C22 H22 0.9500
C23 H23 0.9500
C24 H24A 0.9800
C24 H24B 0.9800
C24 H24C 0.9800

loop_
_geom_torsion_atom_site_label_1
_geom_torsion_atom_site_label_2
_geom_torsion_atom_site_label_3
_geom_torsion_atom_site_label_4
_geom_torsion
C6 C1 C2 C3 0.4(12)
Br1 C1 C2 C3 177.5(6)
C1 C2 C3 C4 -0.2(12)
C2 C3 C4 C5 -0.5(12)
C2 C3 C4 C7 178.5(7)
C3 C4 C5 C6 1.1(11)
C7 C4 C5 C6 -178.0(7)
C2 C1 C6 C5 0.1(12)
Br1 C1 C6 C5 -177.0(5)
C4 C5 C6 C1 -0.9(11)
C12 N1 C7 C4 -175.9(7)
C8 N1 C7 C4 62.2(9)
C3 C4 C7 N1 46.7(11)
C5 C4 C7 N1 -134.3(8)
C7 N1 C8 C9 179.1(6)
C12 N1 C8 C9 58.6(8)
N1 C8 C9 C10 -58.9(9)
C17 N2 C10 C15 -2.7(8)
C17 N2 C10 C9 120.2(7)
C17 N2 C10 C11 -122.2(7)
C8 C9 C10 N2 172.0(7)
C8 C9 C10 C15 -70.5(9)
C8 C9 C10 C11 53.6(9)
N2 C10 C11 C13 62.2(8)
C15 C10 C11 C13 -53.6(9)
C9 C10 C11 C13 -179.5(7)
N2 C10 C11 C12 -169.8(6)
C15 C10 C11 C12 74.4(8)
C9 C10 C11 C12 -51.4(9)
C7 N1 C12 C11 -179.0(7)
C8 N1 C12 C11 -57.2(9)
C13 C11 C12 N1 -178.3(7)
C10 C11 C12 N1 54.2(9)
C12 C11 C13 C14 -0.3(13)
C10 C11 C13 C14 127.7(10)
N2 C10 C15 C16 3.4(9)
C9 C10 C15 C16 -116.3(8)
C11 C10 C15 C16 121.4(7)
C10 C15 C16 C17 -2.7(9)
C10 N2 C17 C16 1.2(9)
C10 N2 C17 C18 -179.8(7)
C15 C16 C17 N2 1.0(10)
C15 C16 C17 C18 -178.0(7)
N2 C17 C18 C23 -19.8(11)
C16 C17 C18 C23 159.0(7)
N2 C17 C18 C19 160.4(7)
C16 C17 C18 C19 -20.8(12)
C23 C18 C19 C20 1.2(11)
C17 C18 C19 C20 -179.0(7)
C18 C19 C20 C21 -1.1(11)
C24 O1 C21 C22 -1.9(11)
C24 O1 C21 C20 178.0(7)
C19 C20 C21 O1 -179.5(7)
C19 C20 C21 C22 0.4(10)
O1 C21 C22 C23 -179.9(7)
C20 C21 C22 C23 0.2(11)
C21 C22 C23 C18 -0.1(11)
C19 C18 C23 C22 -0.6(11)
C17 C18 C23 C22 179.6(7)
